data_1541716
loop_
_publ_author_name
'Naqvi, R.R.'
'Wheatley, P.J.'

_publ_section_title
;
 Crystal Structure of Trisodium Phosphonoformate Hexahydrate, Na3 P O3 C
 O2 (H2 O)6
;
_journal_name_full
;
Journal of the Chemical Society A: Inorganic, Physical, Theoretical (1966-1971)
;
_journal_page_first 2751
_journal_page_last 2754
_journal_volume 1971
_journal_year 1971
_chemical_formula_sum 'C H12 Na3 O11 P'
_chemical_name_systematic 'Na3 P O3 C O2 (H2 O)6'
_space_group_IT_number 14
_symmetry_space_group_name_Hall '-P 2yn'
_symmetry_space_group_name_H-M 'P 1 21/n 1'
_cell_angle_alpha 90
_cell_angle_beta 103.95
_cell_angle_gamma 90
_cell_formula_units_Z 4
_cell_length_a 9.087
_cell_length_b 12.161
_cell_length_c 10.217
_cell_volume 1095.750
_citation_journal_id_ASTM JCSIAP
_cod_data_source_file Naqvi_JCSIAP_1971_359.cif
_cod_data_source_block C1H12Na3O11P1
_cod_original_cell_volume 1095.75
_cod_original_sg_symbol_Hall '-P 2ybc (x-z,y,z)'
_cod_original_formula_sum 'C1 H12 Na3 O11 P1'
_cod_database_code 1541716

loop_
_symmetry_equiv_pos_as_xyz
x,y,z
-x+1/2,y+1/2,-z+1/2
-x,-y,-z
x-1/2,-y-1/2,z-1/2

loop_
_atom_site_label
_atom_site_type_symbol
_atom_site_fract_x
_atom_site_fract_y
_atom_site_fract_z
_atom_site_occupancy
_atom_site_U_iso_or_equiv
O9 O-2 0.8637 0.0894 0.0717 1 0.0
O2 O-2 0.4888 0.1074 0.3353 1 0.0
O3 O-2 0.3527 -0.0157 0.1439 1 0.0
H5 H+1 0.686 0.089 0.361 1 0.0
Na1 Na+1 0.6161 0.452 0.2536 1 0.0
H2 H+1 0.578 0.322 0.03 1 0.0
O4 O-2 0.1499 -0.0068 0.3356 1 0.0
H1 H+1 0.52 0.277 0.11 1 0.0
P1 P+3 0.3491 0.0929 0.2176 1 0.0
H10 H+1 0.989 0.425 0.135 1 0.0
O1 O-2 0.3238 0.1923 0.124 1 0.0
O7 O-2 0.8742 0.3903 0.3666 1 0.0
O5 O-2 0.1332 0.1777 0.3268 1 0.0
H4 H+1 0.962 0.373 0.333 1 0.0
O8 O-2 0.7952 0.0903 0.3744 1 0.0
O6 O-2 0.6042 0.2988 0.1033 1 0.0
C1 C+4 0.1882 0.0867 0.3024 1 0.0
Na3 Na+1 0.8591 0.2335 0.2254 1 0.0
Na2 Na+1 0.2245 0.3373 0.2339 1 0.0
H3 H+1 0.857 0.369 0.439 1 0.0
H8 H+1 0.939 0.114 0.019 1 0.0
O11 O-2 0.559 0.3223 0.4129 1 0.0
O10 O-2 0.97 0.3688 0.0992 1 0.0
H11 H+1 0.535 0.242 0.375 1 0.0
H9 H+1 0.907 0.393 0.109 1 0.0
H6 H+1 0.806 0.085 0.312 1 0.0
H12 H+1 0.643 0.312 0.47 1 0.0
H7 H+1 0.773 0.076 0.006 1 0.0
